data_4321139
loop_
_publ_author_name
'Sujit K. Dutta'
'Udo Beckmann'
'Eckhard Bill'
'Thomas Weyherm\"uller'
'Karl Wieghardt'

_publ_section_title
;
 1,2-Bis(pyridine-2-carboxamido)benzenate(2-), (bpb)2-: A Noninnocent
 Ligand. Syntheses, Structures, and Mechanisms of Formation of
 [(n-Bu)4N][FeIV2(\m-N)(bpb)2(X)2] (X = CN-, N3-) and the Electronic
 Structures of [MIII(bpbox1)(CN)2] (M = Co, Fe)
;
_journal_name_full 'Inorganic Chemistry'
_journal_page_first 3355
_journal_page_last 3364
_journal_paper_doi 10.1021/ic0001107
_journal_volume 39
_journal_year 2000
_chemical_formula_structural '[C16 H36 N]+,[C18 H12 Fe N10 O2]-,0.5(C7 H8)'
_chemical_formula_sum 'C37.5 H52 Fe N11 O2'
_chemical_formula_weight 744.75
_chemical_name_systematic
; 
 ? 
;
_space_group_IT_number 33
_symmetry_cell_setting orthorhombic
_symmetry_space_group_name_Hall 'P 2c -2n'
_symmetry_space_group_name_H-M 'P n a 21'
_atom_sites_solution_hydrogens geom
_atom_sites_solution_primary direct
_atom_sites_solution_secondary difmap
_audit_creation_method SHELXL
_cell_angle_alpha 90.00
_cell_angle_beta 90.00
_cell_angle_gamma 90.00
_cell_formula_units_Z 8
_cell_length_a 15.946(3)
_cell_length_b 15.685(3)
_cell_length_c 30.523(5)
_cell_measurement_reflns_used 15977
_cell_measurement_temperature 100(2)
_cell_volume 7634(2)
_computing_structure_refinement 'SHELXL-93 (Sheldrick, 1993)'
_computing_structure_solution 'SHELXS-86 (Sheldrick, 1990)'
_diffrn_ambient_temperature 100(2)
_diffrn_measurement_device 'Nonius Kappa CCD'
_diffrn_measurement_method '549 frames a 1 deg.(\w)/60 sec.'
_diffrn_radiation_monochromator graphite
_diffrn_radiation_source 'fine-focus sealed tube'
_diffrn_radiation_type MoK\a
_diffrn_radiation_wavelength 0.71073
_diffrn_reflns_av_R_equivalents 0.1269
_diffrn_reflns_av_sigmaI/netI 0.0785
_diffrn_reflns_limit_h_max 19
_diffrn_reflns_limit_h_min -16
_diffrn_reflns_limit_k_max 18
_diffrn_reflns_limit_k_min -19
_diffrn_reflns_limit_l_max 37
_diffrn_reflns_limit_l_min -37
_diffrn_reflns_number 59702
_diffrn_reflns_theta_max 22.50
_diffrn_reflns_theta_min 2.39
_exptl_absorpt_coefficient_mu 0.444
_exptl_absorpt_correction_type 'not measured'
_exptl_crystal_colour 'dark red almost black'
_exptl_crystal_density_diffrn 1.296
_exptl_crystal_description prism
_exptl_crystal_F_000 3168
_exptl_crystal_size_max 0.28
_exptl_crystal_size_mid 0.24
_exptl_crystal_size_min 0.14
_refine_diff_density_max 0.366
_refine_diff_density_min -0.357
_refine_diff_density_rms 0.052
_refine_ls_abs_structure_details 'Flack H D (1983), Acta Cryst. A39, 876-881'
_refine_ls_abs_structure_Flack 0.28(2)
_refine_ls_extinction_method none
_refine_ls_goodness_of_fit_all 1.012
_refine_ls_goodness_of_fit_obs 1.057
_refine_ls_matrix_type full
_refine_ls_number_parameters 923
_refine_ls_number_reflns 9883
_refine_ls_number_restraints 1
_refine_ls_restrained_S_all 1.019
_refine_ls_restrained_S_obs 1.056
_refine_ls_R_factor_all 0.0801
_refine_ls_R_factor_obs 0.0526
_refine_ls_shift/esd_max -0.001
_refine_ls_shift/esd_mean 0.000
_refine_ls_structure_factor_coef Fsqd
_refine_ls_weighting_details 'w=1/[\s^2^(Fo^2^)+(0.0737P)^2^+0.6219P] where P=(Fo^2^+2Fc^2^)/3'
_refine_ls_weighting_scheme calc
_refine_ls_wR_factor_all 0.1295
_refine_ls_wR_factor_obs 0.1161
_reflns_number_observed 7613
_reflns_number_total 9912
_reflns_observed_criterion >2sigma(I)
_cod_data_source_file ic0001107_1.cif
_cod_data_source_block 2
_cod_depositor_comments
;
The following automatic conversions were performed:

'_symmetry_cell_setting' value 'Orthorhombic' changed to
'orthorhombic' according to the built-in table from CIF Core
dictionary named 'cif_core.dic' version 2.4.1 from 2010-06-29.

Automatic conversion script
Id: cif_fix_values 1646 2011-03-28 12:23:43Z adriana 

The following automatic conversions were performed:

'_refine_ls_weighting_scheme' value 'calc
w=1/[\s^2^(Fo^2^)+(0.0737P)^2^+0.6219P] where P=(Fo^2^+2Fc^2^)/3' was
changed to 'calc'. New tag '_refine_ls_weighting_details' was
created. The value of the new tag was set to
'w=1/[\s^2^(Fo^2^)+(0.0737P)^2^+0.6219P] where P=(Fo^2^+2Fc^2^)/3'.

Automatic conversion script
Id: cif_fix_values 3143 2015-03-26 13:38:13Z robertas 
;
_cod_original_cell_volume 7634.2(24)
_cod_original_formula_sum 'C37.50 H52 Fe N11 O2'
_cod_database_code 4321139

loop_
_symmetry_equiv_pos_as_xyz
'x, y, z'
'-x, -y, z+1/2'
'x+1/2, -y+1/2, z'
'-x+1/2, y+1/2, z+1/2'

loop_
_atom_site_aniso_label
_atom_site_aniso_U_11
_atom_site_aniso_U_22
_atom_site_aniso_U_33
_atom_site_aniso_U_23
_atom_site_aniso_U_13
_atom_site_aniso_U_12
Fe1 0.0378(5) 0.0425(5) 0.0286(4) -0.0029(4) -0.0008(4) 0.0015(4)
N11 0.042(3) 0.047(4) 0.035(3) 0.000(3) -0.003(2) 0.002(3)
N12 0.039(3) 0.051(4) 0.025(2) 0.009(3) 0.004(2) 0.007(3)
N13 0.074(4) 0.069(5) 0.043(3) 0.007(3) -0.003(3) -0.003(4)
N14 0.048(3) 0.049(4) 0.047(3) 0.013(3) 0.002(2) 0.016(3)
N15 0.029(3) 0.058(4) 0.038(3) -0.002(3) 0.005(2) -0.005(3)
N16 0.076(5) 0.071(5) 0.098(5) 0.004(4) 0.014(4) -0.009(4)
N101 0.039(3) 0.045(3) 0.034(3) -0.006(2) -0.008(2) 0.000(2)
C102 0.053(4) 0.060(5) 0.030(3) -0.003(3) -0.006(3) 0.000(4)
C103 0.064(5) 0.063(5) 0.038(3) 0.010(3) -0.011(3) -0.001(4)
C104 0.066(5) 0.055(5) 0.048(4) 0.002(3) -0.021(3) 0.012(4)
C105 0.055(4) 0.051(4) 0.046(4) -0.010(3) -0.007(3) 0.017(3)
C106 0.042(4) 0.039(4) 0.037(3) -0.008(3) -0.013(3) 0.003(3)
C107 0.044(4) 0.036(4) 0.032(3) -0.010(3) -0.001(3) -0.003(3)
O107 0.051(3) 0.054(3) 0.037(2) -0.008(2) 0.006(2) 0.008(2)
N108 0.032(3) 0.040(3) 0.025(2) -0.004(2) 0.004(2) 0.005(2)
C109 0.031(3) 0.038(4) 0.032(3) -0.003(3) -0.002(2) -0.012(3)
C110 0.038(4) 0.048(4) 0.037(3) -0.013(3) 0.006(3) -0.008(3)
C111 0.047(4) 0.057(4) 0.020(3) -0.004(3) 0.000(3) -0.006(3)
C112 0.042(4) 0.056(5) 0.030(3) 0.003(3) -0.002(3) -0.009(3)
C113 0.043(4) 0.040(4) 0.036(3) 0.004(3) -0.002(3) -0.006(3)
C114 0.032(3) 0.036(4) 0.035(3) 0.000(3) 0.001(3) -0.007(3)
N115 0.037(3) 0.039(3) 0.032(2) -0.005(2) 0.003(2) 0.003(2)
C116 0.035(4) 0.052(5) 0.035(3) -0.003(3) 0.002(3) -0.011(3)
O116 0.055(3) 0.045(3) 0.041(2) 0.002(2) -0.007(2) 0.008(2)
C117 0.036(3) 0.040(4) 0.038(3) -0.010(3) -0.001(3) 0.000(3)
N118 0.034(3) 0.047(3) 0.037(3) -0.006(2) 0.001(2) 0.003(2)
C119 0.050(4) 0.058(5) 0.035(4) -0.008(3) -0.003(3) -0.003(4)
C120 0.049(4) 0.057(5) 0.048(4) -0.015(3) 0.007(3) -0.004(4)
C121 0.044(4) 0.052(4) 0.063(4) -0.014(4) 0.002(3) 0.007(3)
C122 0.047(4) 0.045(4) 0.044(4) 0.000(3) 0.001(3) 0.006(3)
N130 0.035(3) 0.036(3) 0.036(3) -0.001(2) -0.001(2) -0.007(2)
C130 0.044(4) 0.041(4) 0.039(3) -0.002(3) 0.004(3) -0.001(3)
C131 0.039(4) 0.047(4) 0.040(3) -0.003(3) -0.002(3) 0.001(3)
C132 0.043(4) 0.051(4) 0.049(3) 0.001(3) 0.006(3) -0.004(3)
C133 0.050(4) 0.056(4) 0.047(4) -0.003(3) 0.005(3) 0.004(3)
C134 0.033(3) 0.047(4) 0.039(3) -0.002(3) 0.000(3) 0.000(3)
C135 0.050(4) 0.046(4) 0.043(3) 0.002(3) 0.003(3) -0.002(3)
C136 0.045(4) 0.059(4) 0.030(3) 0.003(3) 0.003(3) -0.005(3)
C137 0.062(5) 0.051(4) 0.042(3) 0.001(3) 0.000(3) -0.012(3)
C138 0.044(4) 0.041(4) 0.045(3) 0.009(3) -0.001(3) -0.009(3)
C139 0.053(4) 0.052(4) 0.043(3) -0.002(3) -0.011(3) -0.003(3)
C140 0.055(4) 0.070(5) 0.052(4) 0.010(3) -0.006(3) -0.019(4)
C141 0.087(6) 0.071(6) 0.064(4) -0.005(4) -0.021(4) 0.000(4)
C142 0.045(4) 0.041(4) 0.040(3) 0.000(3) -0.004(3) -0.006(3)
C143 0.038(4) 0.039(4) 0.042(3) 0.002(3) -0.004(3) -0.003(3)
C144 0.042(4) 0.056(5) 0.056(4) 0.004(3) -0.004(3) -0.002(3)
C145 0.055(4) 0.046(4) 0.052(4) 0.006(3) 0.001(3) 0.007(3)
Fe2 0.0391(5) 0.0385(5) 0.0296(4) 0.0023(4) -0.0020(4) -0.0015(4)
N21 0.050(3) 0.042(3) 0.041(3) 0.006(3) -0.011(3) -0.013(2)
N22 0.044(4) 0.049(4) 0.066(4) -0.011(3) -0.016(3) 0.011(3)
N23 0.075(5) 0.098(5) 0.059(4) -0.010(3) -0.003(3) 0.029(4)
N24 0.051(4) 0.041(4) 0.033(3) -0.004(3) -0.001(2) 0.013(3)
N25 0.055(4) 0.062(5) 0.039(3) 0.014(3) -0.009(3) -0.005(4)
N26 0.073(4) 0.069(5) 0.080(4) 0.003(4) -0.008(4) 0.008(4)
N201 0.041(3) 0.039(3) 0.032(3) 0.002(2) 0.002(2) 0.000(2)
C202 0.045(4) 0.046(4) 0.034(3) 0.003(3) -0.004(3) -0.005(3)
C203 0.062(5) 0.063(5) 0.039(3) 0.007(3) 0.000(3) -0.004(4)
C204 0.057(5) 0.051(4) 0.056(4) 0.009(3) 0.007(3) -0.012(4)
C205 0.054(4) 0.055(4) 0.041(3) 0.004(3) -0.007(3) -0.010(3)
C206 0.038(3) 0.036(4) 0.035(3) 0.010(3) 0.001(3) 0.004(3)
O207 0.052(3) 0.048(3) 0.041(2) -0.005(2) -0.001(2) -0.009(2)
C207 0.036(4) 0.026(4) 0.044(3) 0.001(3) -0.002(3) 0.000(3)
N208 0.042(3) 0.038(3) 0.027(2) 0.000(2) 0.001(2) -0.005(3)
C209 0.028(3) 0.034(4) 0.041(3) -0.002(3) -0.004(3) 0.006(3)
C210 0.031(3) 0.051(4) 0.038(3) -0.003(3) -0.001(3) -0.002(3)
C211 0.040(4) 0.048(4) 0.030(3) -0.005(3) -0.007(3) -0.001(3)
C212 0.044(4) 0.052(4) 0.024(3) 0.001(3) 0.006(3) 0.003(3)
C213 0.035(3) 0.047(4) 0.043(4) 0.000(3) 0.001(3) 0.007(3)
C214 0.044(4) 0.037(4) 0.025(3) -0.001(3) -0.001(3) 0.008(3)
N215 0.033(3) 0.040(3) 0.030(3) 0.003(2) 0.001(2) -0.005(3)
C216 0.039(4) 0.039(4) 0.040(3) 0.008(3) 0.002(3) 0.009(3)
O216 0.049(3) 0.049(3) 0.042(2) -0.001(2) 0.005(2) -0.010(2)
C117 0.034(3) 0.035(4) 0.036(3) 0.000(3) -0.004(3) 0.003(3)
N218 0.039(3) 0.036(3) 0.033(2) -0.001(2) -0.007(2) -0.002(2)
C219 0.041(4) 0.059(5) 0.028(3) 0.000(3) -0.003(3) -0.007(3)
C220 0.054(4) 0.063(5) 0.036(3) -0.007(3) -0.006(3) 0.000(4)
C221 0.051(4) 0.047(4) 0.045(4) 0.000(3) -0.012(3) -0.007(3)
C222 0.036(3) 0.043(4) 0.039(3) 0.002(3) -0.005(3) -0.005(3)
N230 0.028(3) 0.037(3) 0.027(2) 0.000(2) -0.002(2) -0.002(2)
C230 0.036(3) 0.040(4) 0.036(3) 0.003(3) -0.001(3) 0.000(3)
C231 0.034(3) 0.046(4) 0.029(3) -0.003(3) 0.003(2) -0.005(3)
C232 0.040(3) 0.042(4) 0.040(3) 0.003(3) 0.000(3) -0.006(3)
C233 0.042(4) 0.044(4) 0.039(3) 0.001(3) -0.001(3) 0.004(3)
C234 0.039(4) 0.027(3) 0.036(3) 0.003(2) -0.006(2) -0.003(3)
C235 0.035(3) 0.052(4) 0.030(3) 0.002(3) -0.006(3) -0.003(3)
C236 0.040(4) 0.050(4) 0.038(3) -0.001(3) -0.008(3) -0.001(3)
C237 0.052(4) 0.042(4) 0.040(3) 0.002(3) 0.002(3) 0.002(3)
C238 0.024(3) 0.045(4) 0.041(3) 0.003(3) -0.003(3) -0.002(3)
C239 0.035(3) 0.040(4) 0.040(3) 0.003(3) 0.007(3) -0.001(3)
C240 0.046(4) 0.050(4) 0.036(3) 0.004(3) 0.005(3) 0.000(3)
C241 0.055(4) 0.079(5) 0.044(3) 0.007(3) 0.020(3) 0.000(4)
C242 0.035(3) 0.038(4) 0.030(3) 0.003(2) 0.002(2) 0.000(3)
C243 0.035(4) 0.042(4) 0.044(3) -0.002(3) -0.006(3) 0.004(3)
C244 0.033(3) 0.048(4) 0.040(3) 0.000(3) 0.002(3) -0.006(3)
C245 0.044(4) 0.058(5) 0.045(4) -0.007(3) 0.001(3) -0.009(3)
C301 0.091(6) 0.056(5) 0.046(4) 0.013(3) -0.007(4) 0.005(4)
C302 0.059(5) 0.065(5) 0.064(5) 0.014(4) 0.011(4) 0.008(4)
C303 0.083(6) 0.053(5) 0.057(4) 0.002(3) 0.006(4) 0.008(4)
C304 0.092(6) 0.087(6) 0.057(5) 0.003(5) 0.018(5) -0.009(5)
C305 0.099(7) 0.111(8) 0.066(6) 0.000(5) 0.037(5) 0.014(6)
C306 0.113(8) 0.079(6) 0.059(5) 0.003(4) 0.003(5) 0.001(5)
C307 0.088(6) 0.118(7) 0.062(4) 0.001(4) -0.004(4) 0.011(5)

loop_
_atom_site_label
_atom_site_type_symbol
_atom_site_fract_x
_atom_site_fract_y
_atom_site_fract_z
_atom_site_U_iso_or_equiv
_atom_site_thermal_displace_type
_atom_site_occupancy
_atom_site_calc_flag
_atom_site_refinement_flags
_atom_site_disorder_group
Fe1 Fe 0.68542(5) -0.02036(5) -0.01409(2) 0.0363(2) Uani 1 d . .
N11 N 0.7875(3) 0.0394(4) 0.01446(15) 0.0414(13) Uani 1 d . .
N12 N 0.8112(3) 0.1036(4) 0.00768(14) 0.0382(13) Uani 1 d . .
N13 N 0.8400(4) 0.1741(4) 0.0033(2) 0.062(2) Uani 1 d . .
N14 N 0.5765(3) -0.0855(4) -0.0031(2) 0.0482(14) Uani 1 d . .
N15 N 0.5666(3) -0.1529(5) 0.00029(15) 0.0418(13) Uani 1 d . .
N16 N 0.5533(4) -0.2282(5) 0.0055(2) 0.082(2) Uani 1 d . .
N101 N 0.7439(3) -0.1304(3) 0.01766(13) 0.0391(12) Uani 1 d . .
C102 C 0.7320(4) -0.1604(4) 0.0585(2) 0.047(2) Uani 1 d . .
H102 H 0.6914(4) -0.1339(4) 0.0768(2) 0.057 Uiso 1 calc R .
C103 C 0.7772(4) -0.2286(4) 0.0746(2) 0.055(2) Uani 1 d . .
H103 H 0.7655(4) -0.2503(4) 0.1030(2) 0.066 Uiso 1 calc R .
C104 C 0.8393(4) -0.2653(4) 0.0494(2) 0.056(2) Uani 1 d . .
H104 H 0.8728(4) -0.3104(4) 0.0605(2) 0.067 Uiso 1 calc R .
C105 C 0.8513(4) -0.2346(4) 0.0074(2) 0.051(2) Uani 1 d . .
H105 H 0.8926(4) -0.2596(4) -0.0111(2) 0.061 Uiso 1 calc R .
C106 C 0.8041(3) -0.1684(4) -0.0076(2) 0.0393(14) Uani 1 d . .
C107 C 0.8080(4) -0.1359(4) -0.0548(2) 0.0375(14) Uani 1 d . .
O107 O 0.8636(2) -0.1656(3) -0.07897(12) 0.0473(10) Uani 1 d . .
N108 N 0.7476(3) -0.0800(3) -0.06395(13) 0.0324(11) Uani 1 d . .
C109 C 0.7299(3) -0.0515(4) -0.1070(2) 0.0336(14) Uani 1 d . .
C110 C 0.7591(3) -0.0900(4) -0.1457(2) 0.0413(15) Uani 1 d . .
H110 H 0.7973(3) -0.1364(4) -0.1442(2) 0.050 Uiso 1 calc R .
C111 C 0.7320(4) -0.0600(4) -0.1860(2) 0.0412(15) Uani 1 d . .
H111 H 0.7522(4) -0.0857(4) -0.2121(2) 0.049 Uiso 1 calc R .
C112 C 0.6763(4) 0.0065(4) -0.1885(2) 0.043(2) Uani 1 d . .
H112 H 0.6582(4) 0.0261(4) -0.2164(2) 0.051 Uiso 1 calc R .
C113 C 0.6456(3) 0.0461(4) -0.1504(2) 0.0398(14) Uani 1 d . .
H113 H 0.6077(3) 0.0927(4) -0.1525(2) 0.048 Uiso 1 calc R .
C114 C 0.6716(3) 0.0162(4) -0.1093(2) 0.0345(15) Uani 1 d . .
N115 N 0.6457(3) 0.0476(3) -0.06844(14) 0.0359(11) Uani 1 d . .
C116 C 0.5878(4) 0.1107(4) -0.0640(2) 0.041(2) Uani 1 d . .
O116 O 0.5534(3) 0.1545(3) -0.09254(12) 0.0469(10) Uani 1 d . .
C117 C 0.5675(3) 0.1278(4) -0.0161(2) 0.0380(14) Uani 1 d . .
N118 N 0.6125(3) 0.0849(3) 0.01325(14) 0.0396(12) Uani 1 d . .
C119 C 0.6014(4) 0.1011(4) 0.0561(2) 0.048(2) Uani 1 d . .
H119 H 0.6331(4) 0.0705(4) 0.0772(2) 0.057 Uiso 1 calc R .
C120 C 0.5447(4) 0.1614(4) 0.0697(2) 0.051(2) Uani 1 d . .
H120 H 0.5385(4) 0.1733(4) 0.1001(2) 0.062 Uiso 1 calc R .
C121 C 0.4974(4) 0.2042(4) 0.0398(2) 0.053(2) Uani 1 d . .
H121 H 0.4565(4) 0.2443(4) 0.0491(2) 0.064 Uiso 1 calc R .
C122 C 0.5095(4) 0.1884(4) -0.0043(2) 0.045(2) Uani 1 d . .
H122 H 0.4786(4) 0.2187(4) -0.0259(2) 0.054 Uiso 1 calc R .
N130 N 0.8561(3) 0.2429(3) -0.15687(12) 0.0356(11) Uani 1 d . .
C130 C 0.8391(4) 0.3002(4) -0.1181(2) 0.0412(15) Uani 1 d . .
H13A H 0.8283(4) 0.3585(4) -0.1292(2) 0.049 Uiso 1 calc R .
H13B H 0.8905(4) 0.3027(4) -0.1000(2) 0.049 Uiso 1 calc R .
C131 C 0.7655(3) 0.2743(4) -0.0884(2) 0.0419(15) Uani 1 d . .
H13C H 0.7130(3) 0.2722(4) -0.1057(2) 0.050 Uiso 1 calc R .
H13D H 0.7757(3) 0.2169(4) -0.0760(2) 0.050 Uiso 1 calc R .
C132 C 0.7569(4) 0.3390(4) -0.0515(2) 0.048(2) Uani 1 d . .
H13E H 0.7488(4) 0.3966(4) -0.0641(2) 0.057 Uiso 1 calc R .
H13F H 0.8090(4) 0.3398(4) -0.0339(2) 0.057 Uiso 1 calc R .
C133 C 0.6819(4) 0.3171(4) -0.0216(2) 0.051(2) Uani 1 d . .
H13G H 0.6777(4) 0.3596(4) 0.0019(2) 0.076 Uiso 1 calc R .
H13H H 0.6903(4) 0.2605(4) -0.0087(2) 0.076 Uiso 1 calc R .
H13I H 0.6301(4) 0.3173(4) -0.0388(2) 0.076 Uiso 1 calc R .
C134 C 0.9321(3) 0.2785(3) -0.1811(2) 0.0394(14) Uani 1 d . .
H13J H 0.9792(3) 0.2835(3) -0.1601(2) 0.047 Uiso 1 calc R .
H13K H 0.9490(3) 0.2373(3) -0.2040(2) 0.047 Uiso 1 calc R .
C135 C 0.9179(4) 0.3649(4) -0.2025(2) 0.046(2) Uani 1 d . .
H13L H 0.9193(4) 0.4099(4) -0.1798(2) 0.056 Uiso 1 calc R .
H13M H 0.8618(4) 0.3658(4) -0.2163(2) 0.056 Uiso 1 calc R .
C136 C 0.9846(4) 0.3833(4) -0.2370(2) 0.045(2) Uani 1 d . .
H13N H 1.0407(4) 0.3797(4) -0.2233(2) 0.054 Uiso 1 calc R .
H13O H 0.9815(4) 0.3393(4) -0.2602(2) 0.054 Uiso 1 calc R .
C137 C 0.9736(4) 0.4705(4) -0.2575(2) 0.052(2) Uani 1 d . .
H13P H 1.0176(4) 0.4798(4) -0.2794(2) 0.077 Uiso 1 calc R .
H13Q H 0.9777(4) 0.5143(4) -0.2347(2) 0.077 Uiso 1 calc R .
H13R H 0.9185(4) 0.4739(4) -0.2715(2) 0.077 Uiso 1 calc R .
C138 C 0.7788(4) 0.2428(4) -0.1859(2) 0.0433(15) Uani 1 d . .
H13S H 0.7326(4) 0.2144(4) -0.1698(2) 0.052 Uiso 1 calc R .
H13T H 0.7616(4) 0.3026(4) -0.1910(2) 0.052 Uiso 1 calc R .
C139 C 0.7886(4) 0.1995(4) -0.2298(2) 0.049(2) Uani 1 d . .
H13U H 0.7939(4) 0.1371(4) -0.2260(2) 0.059 Uiso 1 calc R .
H13V H 0.8393(4) 0.2208(4) -0.2450(2) 0.059 Uiso 1 calc R .
C140 C 0.7090(4) 0.2210(4) -0.2566(2) 0.059(2) Uani 1 d . .
H14A H 0.6589(4) 0.2105(4) -0.2382(2) 0.071 Uiso 1 calc R .
H14B H 0.7097(4) 0.2824(4) -0.2642(2) 0.071 Uiso 1 calc R .
C141 C 0.7019(5) 0.1696(5) -0.2979(2) 0.074(2) Uani 1 d . .
H14C H 0.6505(5) 0.1856(5) -0.3136(2) 0.111 Uiso 1 calc R .
H14D H 0.6998(5) 0.1088(5) -0.2906(2) 0.111 Uiso 1 calc R .
H14E H 0.7506(5) 0.1807(5) -0.3166(2) 0.111 Uiso 1 calc R .
C142 C 0.8742(4) 0.1515(3) -0.1427(2) 0.0422(15) Uani 1 d . .
H14F H 0.8207(4) 0.1248(3) -0.1337(2) 0.051 Uiso 1 calc R .
H14G H 0.8951(4) 0.1197(3) -0.1685(2) 0.051 Uiso 1 calc R .
C143 C 0.9370(3) 0.1405(4) -0.1056(2) 0.0398(14) Uani 1 d . .
H14H H 0.9186(3) 0.1734(4) -0.0796(2) 0.048 Uiso 1 calc R .
H14I H 0.9927(3) 0.1621(4) -0.1148(2) 0.048 Uiso 1 calc R .
C144 C 0.9432(4) 0.0459(4) -0.0940(2) 0.051(2) Uani 1 d . .
H14J H 0.8859(4) 0.0234(4) -0.0893(2) 0.062 Uiso 1 calc R .
H14K H 0.9677(4) 0.0150(4) -0.1193(2) 0.062 Uiso 1 calc R .
C145 C 0.9954(4) 0.0273(4) -0.0538(2) 0.051(2) Uani 1 d . .
H14L H 0.9964(4) -0.0343(4) -0.0485(2) 0.077 Uiso 1 calc R .
H14M H 0.9709(4) 0.0562(4) -0.0284(2) 0.077 Uiso 1 calc R .
H14N H 1.0527(4) 0.0478(4) -0.0584(2) 0.077 Uiso 1 calc R .
Fe2 Fe 0.33120(5) 0.47964(5) 0.17547(2) 0.0357(2) Uani 1 d . .
N21 N 0.4377(3) 0.4010(3) 0.1716(2) 0.0441(12) Uani 1 d . .
N22 N 0.4700(3) 0.3878(3) 0.1411(2) 0.0527(14) Uani 1 d . .
N23 N 0.5069(4) 0.3730(4) 0.1078(2) 0.077(2) Uani 1 d . .
N24 N 0.2308(3) 0.5380(4) 0.14696(14) 0.0418(13) Uani 1 d . .
N25 N 0.1992(4) 0.5992(5) 0.1595(2) 0.0520(15) Uani 1 d . .
N26 N 0.1634(4) 0.6635(4) 0.1715(2) 0.074(2) Uani 1 d . .
N201 N 0.4107(3) 0.5668(3) 0.13894(13) 0.0372(12) Uani 1 d . .
C202 C 0.4258(4) 0.5665(4) 0.0952(2) 0.0416(15) Uani 1 d . .
H202 H 0.3940(4) 0.5300(4) 0.0767(2) 0.050 Uiso 1 calc R .
C203 C 0.4861(4) 0.6179(4) 0.0770(2) 0.055(2) Uani 1 d . .
H203 H 0.4949(4) 0.6174(4) 0.0462(2) 0.066 Uiso 1 calc R .
C204 C 0.5341(4) 0.6704(4) 0.1034(2) 0.055(2) Uani 1 d . .
H204 H 0.5765(4) 0.7056(4) 0.0912(2) 0.066 Uiso 1 calc R .
C205 C 0.5187(4) 0.6702(4) 0.1485(2) 0.050(2) Uani 1 d . .
H205 H 0.5504(4) 0.7054(4) 0.1677(2) 0.060 Uiso 1 calc R .
C206 C 0.4567(4) 0.6181(4) 0.1644(2) 0.0365(14) Uani 1 d . .
O207 O 0.4815(2) 0.6596(3) 0.23836(12) 0.0470(10) Uani 1 d . .
C207 C 0.4394(4) 0.6135(4) 0.2133(2) 0.0353(14) Uani 1 d . .
N208 N 0.3771(3) 0.5597(3) 0.22289(13) 0.0356(12) Uani 1 d . .
C209 C 0.3496(3) 0.5419(4) 0.2666(2) 0.0343(14) Uani 1 d . .
C210 C 0.3766(3) 0.5833(4) 0.3041(2) 0.0401(15) Uani 1 d . .
H210 H 0.4178(3) 0.6269(4) 0.3021(2) 0.048 Uiso 1 calc R .
C211 C 0.3430(3) 0.5608(4) 0.3448(2) 0.0395(14) Uani 1 d . .
H211 H 0.3626(3) 0.5883(4) 0.3706(2) 0.047 Uiso 1 calc R .
C212 C 0.2828(4) 0.5002(4) 0.3480(2) 0.040(2) Uani 1 d . .
H212 H 0.2592(4) 0.4872(4) 0.3758(2) 0.048 Uiso 1 calc R .
C213 C 0.2552(3) 0.4567(4) 0.3107(2) 0.0418(15) Uani 1 d . .
H213 H 0.2140(3) 0.4133(4) 0.3131(2) 0.050 Uiso 1 calc R .
C214 C 0.2892(4) 0.4779(4) 0.2700(2) 0.0353(14) Uani 1 d . .
N215 N 0.2702(3) 0.4352(3) 0.23022(13) 0.0344(11) Uani 1 d . .
C216 C 0.2157(4) 0.3713(4) 0.2260(2) 0.0391(15) Uani 1 d . .
O216 O 0.1664(2) 0.3402(3) 0.25390(12) 0.0468(10) Uani 1 d . .
C117 C 0.2175(3) 0.3286(4) 0.1809(2) 0.0351(13) Uani 1 d . .
N218 N 0.2700(3) 0.3651(3) 0.15160(14) 0.0358(11) Uani 1 d . .
C219 C 0.2822(4) 0.3258(4) 0.1130(2) 0.043(2) Uani 1 d . .
H219 H 0.3196(4) 0.3505(4) 0.0925(2) 0.051 Uiso 1 calc R .
C220 C 0.2426(4) 0.2518(4) 0.1024(2) 0.051(2) Uani 1 d . .
H220 H 0.2541(4) 0.2246(4) 0.0753(2) 0.061 Uiso 1 calc R .
C221 C 0.1860(4) 0.2166(4) 0.1310(2) 0.048(2) Uani 1 d . .
H221 H 0.1556(4) 0.1666(4) 0.1235(2) 0.057 Uiso 1 calc R .
C222 C 0.1742(3) 0.2563(4) 0.1715(2) 0.0394(14) Uani 1 d . .
H222 H 0.1363(3) 0.2330(4) 0.1923(2) 0.047 Uiso 1 calc R .
N230 N -0.0331(3) 0.2374(3) 0.32166(12) 0.0306(11) Uani 1 d . .
C230 C -0.0099(3) 0.1477(4) 0.3057(2) 0.0375(14) Uani 1 d . .
H23A H 0.0111(3) 0.1148(4) 0.3311(2) 0.045 Uiso 1 calc R .
H23B H -0.0618(3) 0.1194(4) 0.2954(2) 0.045 Uiso 1 calc R .
C231 C 0.0554(3) 0.1417(4) 0.2691(2) 0.0363(14) Uani 1 d . .
H23C H 0.0338(3) 0.1692(4) 0.2422(2) 0.044 Uiso 1 calc R .
H23D H 0.1076(3) 0.1713(4) 0.2780(2) 0.044 Uiso 1 calc R .
C232 C 0.0732(4) 0.0479(4) 0.2606(2) 0.0407(14) Uani 1 d . .
H23E H 0.0193(4) 0.0173(4) 0.2573(2) 0.049 Uiso 1 calc R .
H23F H 0.1026(4) 0.0236(4) 0.2863(2) 0.049 Uiso 1 calc R .
C233 C 0.1269(4) 0.0325(4) 0.2195(2) 0.0416(15) Uani 1 d . .
H23G H 0.1361(4) -0.0289(4) 0.2157(2) 0.062 Uiso 1 calc R .
H23H H 0.1810(4) 0.0614(4) 0.2228(2) 0.062 Uiso 1 calc R .
H23I H 0.0977(4) 0.0551(4) 0.1937(2) 0.062 Uiso 1 calc R .
C234 C -0.0513(3) 0.2967(3) 0.28325(15) 0.0339(13) Uani 1 d . .
H23J H 0.0008(3) 0.3033(3) 0.26599(15) 0.041 Uiso 1 calc R .
H23K H -0.0661(3) 0.3535(3) 0.29508(15) 0.041 Uiso 1 calc R .
C235 C -0.1212(3) 0.2684(4) 0.2522(2) 0.0391(14) Uani 1 d . .
H23L H -0.1750(3) 0.2645(4) 0.2683(2) 0.047 Uiso 1 calc R .
H23M H -0.1081(3) 0.2115(4) 0.2400(2) 0.047 Uiso 1 calc R .
C236 C -0.1287(4) 0.3340(4) 0.2149(2) 0.043(2) Uani 1 d . .
H23N H -0.1336(4) 0.3917(4) 0.2278(2) 0.051 Uiso 1 calc R .
H23O H -0.1808(4) 0.3226(4) 0.1983(2) 0.051 Uiso 1 calc R .
C237 C -0.0532(4) 0.3327(4) 0.1828(2) 0.0444(15) Uani 1 d . .
H23P H -0.0618(4) 0.3757(4) 0.1599(2) 0.067 Uiso 1 calc R .
H23Q H -0.0488(4) 0.2762(4) 0.1693(2) 0.067 Uiso 1 calc R .
H23R H -0.0015(4) 0.3455(4) 0.1989(2) 0.067 Uiso 1 calc R .
C238 C -0.1104(3) 0.2300(3) 0.3506(2) 0.0366(14) Uani 1 d . .
H23S H -0.1562(3) 0.2042(3) 0.3331(2) 0.044 Uiso 1 calc R .
H23T H -0.1286(3) 0.2881(3) 0.3589(2) 0.044 Uiso 1 calc R .
C239 C -0.0992(3) 0.1772(4) 0.3925(2) 0.0385(14) Uani 1 d . .
H23U H -0.0920(3) 0.1162(4) 0.3851(2) 0.046 Uiso 1 calc R .
H23V H -0.0488(3) 0.1965(4) 0.4086(2) 0.046 Uiso 1 calc R .
C240 C -0.1772(3) 0.1891(4) 0.4209(2) 0.0441(15) Uani 1 d . .
H24A H -0.2279(3) 0.1820(4) 0.4025(2) 0.053 Uiso 1 calc R .
H24B H -0.1777(3) 0.2478(4) 0.4328(2) 0.053 Uiso 1 calc R .
C241 C -0.1804(4) 0.1256(4) 0.4589(2) 0.059(2) Uani 1 d . .
H24C H -0.2313(4) 0.1354(4) 0.4762(2) 0.089 Uiso 1 calc R .
H24D H -0.1310(4) 0.1332(4) 0.4775(2) 0.089 Uiso 1 calc R .
H24E H -0.1811(4) 0.0674(4) 0.4472(2) 0.089 Uiso 1 calc R .
C242 C 0.0399(3) 0.2754(3) 0.3472(2) 0.0342(13) Uani 1 d . .
H24F H 0.0598(3) 0.2324(3) 0.3686(2) 0.041 Uiso 1 calc R .
H24G H 0.0865(3) 0.2865(3) 0.3266(2) 0.041 Uiso 1 calc R .
C243 C 0.0208(4) 0.3565(4) 0.3715(2) 0.0406(15) Uani 1 d . .
H24H H -0.0269(4) 0.3469(4) 0.3917(2) 0.049 Uiso 1 calc R .
H24I H 0.0042(4) 0.4012(4) 0.3503(2) 0.049 Uiso 1 calc R .
C244 C 0.0964(3) 0.3867(4) 0.3975(2) 0.0401(15) Uani 1 d . .
H24J H 0.1449(3) 0.3921(4) 0.3774(2) 0.048 Uiso 1 calc R .
H24K H 0.1106(3) 0.3431(4) 0.4197(2) 0.048 Uiso 1 calc R .
C245 C 0.0824(3) 0.4728(2) 0.42070(13) 0.049(2) Uani 1 d . .
H24L H 0.1332(3) 0.4886(2) 0.43683(13) 0.073 Uiso 1 calc R .
H24M H 0.0353(3) 0.4677(2) 0.44119(13) 0.073 Uiso 1 calc R .
H24N H 0.0697(3) 0.5167(2) 0.39887(13) 0.073 Uiso 1 calc R .
C301 C 0.9090(3) -0.4712(2) 0.09572(13) 0.064(2) Uani 1 d R .
C302 C 0.8914(3) -0.4876(2) 0.05193(13) 0.063(2) Uani 1 d R .
H302 H 0.9346(3) -0.4851(2) 0.03053(13) 0.075 Uiso 1 calc R .
C303 C 0.8098(5) -0.5076(4) 0.0399(2) 0.064(2) Uani 1 d . .
H303 H 0.7974(5) -0.5199(4) 0.0102(2) 0.077 Uiso 1 calc R .
C304 C 0.7472(5) -0.5100(5) 0.0703(2) 0.079(2) Uani 1 d . .
H304 H 0.6913(5) -0.5225(5) 0.0617(2) 0.094 Uiso 1 calc R .
C305 C 0.7652(6) -0.4946(5) 0.1124(2) 0.092(3) Uani 1 d . .
H305 H 0.7215(6) -0.4959(5) 0.1335(2) 0.110 Uiso 1 calc R .
C306 C 0.8453(6) -0.4768(5) 0.1256(2) 0.084(2) Uani 1 d . .
H306 H 0.8569(6) -0.4684(5) 0.1558(2) 0.100 Uiso 1 calc R .
C307 C 0.9943(5) -0.4405(6) 0.1111(2) 0.089(3) Uani 1 d . .
H30A H 1.0333(5) -0.4397(6) 0.0863(2) 0.134 Uiso 1 calc R .
H30B H 1.0156(5) -0.4790(6) 0.1338(2) 0.134 Uiso 1 calc R .
H30C H 0.9891(5) -0.3828(6) 0.1232(2) 0.134 Uiso 1 calc R .

loop_
_atom_type_symbol
_atom_type_description
_atom_type_scat_dispersion_real
_atom_type_scat_dispersion_imag
_atom_type_scat_source
C C 0.0033 0.0016 'International Tables Vol C Tables 4.2.6.8 and 6.1.1.4'
H H 0.0000 0.0000 'International Tables Vol C Tables 4.2.6.8 and 6.1.1.4'
N N 0.0061 0.0033 'International Tables Vol C Tables 4.2.6.8 and 6.1.1.4'
O O 0.0106 0.0060 'International Tables Vol C Tables 4.2.6.8 and 6.1.1.4'
Fe Fe 0.3463 0.8444 'International Tables Vol C Tables 4.2.6.8 and 6.1.1.4'

loop_
_geom_angle_atom_site_label_1
_geom_angle_atom_site_label_2
_geom_angle_atom_site_label_3
_geom_angle
_geom_angle_site_symmetry_1
_geom_angle_site_symmetry_3
_geom_angle_publ_flag
N14 Fe1 N108 107.8(2) . . ?
N14 Fe1 N11 145.6(2) . . ?
N108 Fe1 N11 98.0(2) . . ?
N14 Fe1 N115 97.4(2) . . ?
N108 Fe1 N115 77.8(2) . . ?
N11 Fe1 N115 110.1(2) . . ?
N14 Fe1 N118 82.1(2) . . ?
N108 Fe1 N118 152.7(2) . . ?
N11 Fe1 N118 85.1(2) . . ?
N115 Fe1 N118 75.8(2) . . ?
N14 Fe1 N101 84.0(2) . . ?
N108 Fe1 N101 76.2(2) . . ?
N11 Fe1 N101 80.5(2) . . ?
N115 Fe1 N101 153.0(2) . . ?
N118 Fe1 N101 130.8(2) . . ?
N12 N11 Fe1 127.4(4) . . ?
N11 N12 N13 175.1(6) . . ?
N15 N14 Fe1 129.3(5) . . ?
N14 N15 N16 177.4(6) . . ?
C102 N101 C106 118.0(5) . . ?
C102 N101 Fe1 128.7(4) . . ?
C106 N101 Fe1 113.1(3) . . ?
N101 C102 C103 121.8(6) . . ?
C102 C103 C104 120.0(6) . . ?
C103 C104 C105 118.1(6) . . ?
C106 C105 C104 120.0(6) . . ?
C105 C106 N101 122.0(5) . . ?
C105 C106 C107 123.2(5) . . ?
N101 C106 C107 114.5(5) . . ?
O107 C107 N108 129.7(5) . . ?
O107 C107 C106 117.5(5) . . ?
N108 C107 C106 112.7(5) . . ?
C107 N108 C109 123.1(4) . . ?
C107 N108 Fe1 119.8(3) . . ?
C109 N108 Fe1 116.7(4) . . ?
C110 C109 C114 119.9(5) . . ?
C110 C109 N108 125.3(5) . . ?
C114 C109 N108 114.5(5) . . ?
C111 C110 C109 119.7(6) . . ?
C112 C111 C110 120.7(5) . . ?
C111 C112 C113 120.9(5) . . ?
C114 C113 C112 119.3(5) . . ?
C113 C114 N115 126.2(5) . . ?
C113 C114 C109 119.4(5) . . ?
N115 C114 C109 114.4(5) . . ?
C116 N115 C114 123.0(5) . . ?
C116 N115 Fe1 120.1(4) . . ?
C114 N115 Fe1 116.2(4) . . ?
O116 C116 N115 129.3(5) . . ?
O116 C116 C117 118.9(5) . . ?
N115 C116 C117 111.7(5) . . ?
N118 C117 C122 122.5(5) . . ?
N118 C117 C116 116.2(5) . . ?
C122 C117 C116 121.2(5) . . ?
C117 N118 C119 119.1(5) . . ?
C117 N118 Fe1 114.4(3) . . ?
C119 N118 Fe1 125.8(4) . . ?
N118 C119 C120 120.9(6) . . ?
C121 C120 C119 120.0(5) . . ?
C120 C121 C122 119.2(6) . . ?
C117 C122 C121 118.2(6) . . ?
C130 N130 C138 108.2(4) . . ?
C130 N130 C134 107.7(4) . . ?
C138 N130 C134 111.3(4) . . ?
C130 N130 C142 111.8(4) . . ?
C138 N130 C142 108.5(4) . . ?
C134 N130 C142 109.3(4) . . ?
N130 C130 C131 116.2(4) . . ?
C132 C131 C130 109.2(5) . . ?
C131 C132 C133 111.1(5) . . ?
C135 C134 N130 114.5(4) . . ?
C134 C135 C136 111.2(5) . . ?
C137 C136 C135 112.1(5) . . ?
C139 C138 N130 115.7(4) . . ?
C138 C139 C140 106.5(5) . . ?
C141 C140 C139 112.8(6) . . ?
C143 C142 N130 116.3(4) . . ?
C142 C143 C144 108.9(5) . . ?
C145 C144 C143 114.2(5) . . ?
N24 Fe2 N208 107.8(2) . . ?
N24 Fe2 N215 97.3(2) . . ?
N208 Fe2 N215 78.6(2) . . ?
N24 Fe2 N21 150.9(2) . . ?
N208 Fe2 N21 96.3(2) . . ?
N215 Fe2 N21 103.2(2) . . ?
N24 Fe2 N218 82.9(2) . . ?
N208 Fe2 N218 154.7(2) . . ?
N215 Fe2 N218 77.3(2) . . ?
N21 Fe2 N218 81.9(2) . . ?
N24 Fe2 N201 87.5(2) . . ?
N208 Fe2 N201 76.6(2) . . ?
N215 Fe2 N201 155.1(2) . . ?
N21 Fe2 N201 82.5(2) . . ?
N218 Fe2 N201 127.7(2) . . ?
N22 N21 Fe2 122.8(4) . . ?
N21 N22 N23 178.8(6) . . ?
N25 N24 Fe2 125.2(4) . . ?
N24 N25 N26 177.4(6) . . ?
C206 N201 C202 118.5(5) . . ?
C206 N201 Fe2 113.6(3) . . ?
C202 N201 Fe2 127.3(4) . . ?
N201 C202 C203 121.4(5) . . ?
C202 C203 C204 120.2(5) . . ?
C203 C204 C205 118.3(6) . . ?
C206 C205 C204 118.5(6) . . ?
N201 C206 C205 123.1(5) . . ?
N201 C206 C207 116.3(5) . . ?
C205 C206 C207 120.5(5) . . ?
O207 C207 N208 129.0(5) . . ?
O207 C207 C206 118.5(5) . . ?
N208 C207 C206 112.4(5) . . ?
C207 N208 C209 123.7(4) . . ?
C207 N208 Fe2 119.8(3) . . ?
C209 N208 Fe2 115.5(4) . . ?
C210 C209 C214 119.4(5) . . ?
C210 C209 N208 125.7(5) . . ?
C214 C209 N208 114.8(4) . . ?
C209 C210 C211 119.8(5) . . ?
C212 C211 C210 120.8(5) . . ?
C211 C212 C213 120.5(5) . . ?
C214 C213 C212 119.1(5) . . ?
C213 C214 C209 120.3(5) . . ?
C213 C214 N215 124.5(5) . . ?
C209 C214 N215 115.0(4) . . ?
C216 N215 C214 125.2(4) . . ?
C216 N215 Fe2 119.0(4) . . ?
C214 N215 Fe2 115.8(4) . . ?
O216 C216 N215 129.3(5) . . ?
O216 C216 C117 116.8(5) . . ?
N215 C216 C117 113.9(5) . . ?
N218 C117 C222 121.9(5) . . ?
N218 C117 C216 114.9(5) . . ?
C222 C117 C216 123.1(5) . . ?
C219 N218 C117 118.4(5) . . ?
C219 N218 Fe2 127.5(4) . . ?
C117 N218 Fe2 114.0(3) . . ?
N218 C219 C220 122.2(5) . . ?
C219 C220 C221 119.9(6) . . ?
C220 C221 C222 118.1(6) . . ?
C117 C222 C221 119.4(5) . . ?
C238 N230 C242 110.7(3) . . ?
C238 N230 C234 109.8(4) . . ?
C242 N230 C234 107.6(4) . . ?
C238 N230 C230 108.0(4) . . ?
C242 N230 C230 109.7(4) . . ?
C234 N230 C230 111.2(3) . . ?
C231 C230 N230 116.8(4) . . ?
C232 C231 C230 108.2(4) . . ?
C231 C232 C233 113.3(4) . . ?
N230 C234 C235 116.1(4) . . ?
C234 C235 C236 108.7(4) . . ?
C235 C236 C237 113.5(5) . . ?
N230 C238 C239 115.5(4) . . ?
C240 C239 C238 108.2(4) . . ?
C239 C240 C241 112.1(5) . . ?
C243 C242 N230 115.3(4) . . ?
C242 C243 C244 111.1(5) . . ?
C243 C244 C245 113.5(4) . . ?
C306 C301 C302 118.6(4) . . ?
C306 C301 C307 118.7(5) . . ?
C302 C301 C307 122.5(3) . . ?
C303 C302 C301 119.0(3) . . ?
C304 C303 C302 120.9(6) . . ?
C305 C304 C303 119.4(8) . . ?
C304 C305 C306 121.3(8) . . ?
C301 C306 C305 120.7(7) . . ?

loop_
_geom_bond_atom_site_label_1
_geom_bond_atom_site_label_2
_geom_bond_distance
_geom_bond_site_symmetry_2
_geom_bond_publ_flag
Fe1 N14 2.044(6) . ?
Fe1 N108 2.044(4) . ?
Fe1 N11 2.070(5) . ?
Fe1 N115 2.071(4) . ?
Fe1 N118 2.185(5) . ?
Fe1 N101 2.189(5) . ?
N11 N12 1.095(7) . ?
N12 N13 1.205(8) . ?
N14 N15 1.072(7) . ?
N15 N16 1.211(8) . ?
N101 C102 1.346(7) . ?
N101 C106 1.368(7) . ?
C102 C103 1.380(8) . ?
C103 C104 1.380(9) . ?
C104 C105 1.384(8) . ?
C105 C106 1.362(8) . ?
C106 C107 1.530(8) . ?
C107 O107 1.244(6) . ?
C107 N108 1.331(7) . ?
N108 C109 1.417(6) . ?
C109 C110 1.404(7) . ?
C109 C114 1.414(8) . ?
C110 C111 1.386(7) . ?
C111 C112 1.372(8) . ?
C112 C113 1.408(8) . ?
C113 C114 1.401(7) . ?
C114 N115 1.404(7) . ?
N115 C116 1.360(7) . ?
C116 O116 1.238(7) . ?
C116 C117 1.521(8) . ?
C117 N118 1.332(7) . ?
C117 C122 1.373(8) . ?
N118 C119 1.343(6) . ?
C119 C120 1.373(8) . ?
C120 C121 1.361(8) . ?
C121 C122 1.382(8) . ?
N130 C130 1.510(7) . ?
N130 C138 1.518(7) . ?
N130 C134 1.525(6) . ?
N130 C142 1.526(7) . ?
C130 C131 1.538(7) . ?
C131 C132 1.522(7) . ?
C132 C133 1.543(8) . ?
C134 C135 1.520(7) . ?
C135 C136 1.525(7) . ?
C136 C137 1.514(8) . ?
C138 C139 1.511(7) . ?
C139 C140 1.547(8) . ?
C140 C141 1.504(9) . ?
C142 C143 1.522(7) . ?
C143 C144 1.528(8) . ?
C144 C145 1.513(8) . ?
Fe2 N24 2.040(5) . ?
Fe2 N208 2.051(4) . ?
Fe2 N215 2.055(4) . ?
Fe2 N21 2.102(5) . ?
Fe2 N218 2.170(4) . ?
Fe2 N201 2.173(4) . ?
N21 N22 1.085(7) . ?
N22 N23 1.199(8) . ?
N24 N25 1.150(7) . ?
N25 N26 1.216(8) . ?
N201 C206 1.338(7) . ?
N201 C202 1.358(6) . ?
C202 C203 1.371(8) . ?
C203 C204 1.383(8) . ?
C204 C205 1.399(8) . ?
C205 C206 1.371(8) . ?
C206 C207 1.517(7) . ?
O207 C207 1.249(6) . ?
C207 N208 1.337(7) . ?
N208 C209 1.432(7) . ?
C209 C210 1.383(7) . ?
C209 C214 1.396(8) . ?
C210 C211 1.400(7) . ?
C211 C212 1.353(8) . ?
C212 C213 1.397(8) . ?
C213 C214 1.396(7) . ?
C214 N215 1.420(7) . ?
N215 C216 1.333(7) . ?
C216 O216 1.258(6) . ?
C216 C117 1.530(7) . ?
C117 N218 1.353(7) . ?
C117 C222 1.358(7) . ?
N218 C219 1.343(6) . ?
C219 C220 1.360(8) . ?
C220 C221 1.371(8) . ?
C221 C222 1.397(8) . ?
N230 C238 1.521(6) . ?
N230 C242 1.522(6) . ?
N230 C234 1.524(6) . ?
N230 C230 1.535(7) . ?
C230 C231 1.529(7) . ?
C231 C232 1.522(8) . ?
C232 C233 1.537(7) . ?
C234 C235 1.528(7) . ?
C235 C236 1.539(7) . ?
C236 C237 1.552(7) . ?
C238 C239 1.536(7) . ?
C239 C240 1.528(7) . ?
C240 C241 1.528(8) . ?
C242 C243 1.504(7) . ?
C243 C244 1.520(7) . ?
C244 C245 1.541(7) . ?
C301 C306 1.368(9) . ?
C301 C302 1.39 . ?
C301 C307 1.516(8) . ?
C302 C303 1.389(8) . ?
C303 C304 1.362(9) . ?
C304 C305 1.339(11) . ?
C305 C306 1.368(11) . ?
